data_7029961
loop_
_publ_author_name
'Chen, Chao'
'Chen, Wanzhi'
'Qiu, Huayu'

_publ_section_title
;
 Synthesis of [PdL(NH3)2](PF6)2 (L =
 1,1'-di(alkyl)-3,3'-methylenediimidazolin-2,2'-diylidene) complexes and
 their reactivities towards N-donors.
;
_journal_issue 43
_journal_name_full 'Dalton transactions (Cambridge, England : 2003)'
_journal_page_first 13405
_journal_page_last 13412
_journal_paper_doi 10.1039/c2dt31739g
_journal_volume 41
_journal_year 2012
_chemical_formula_sum 'C11 H21 F12 N7 P2 Pd'
_chemical_formula_weight 647.69
_chemical_name_systematic
;
?
;
_space_group_IT_number 11
_symmetry_cell_setting monoclinic
_symmetry_space_group_name_Hall '-P 2yb'
_symmetry_space_group_name_H-M 'P 1 21/m 1'
_atom_sites_solution_hydrogens geom
_atom_sites_solution_primary direct
_atom_sites_solution_secondary difmap
_audit_creation_method SHELXL-97
_cell_angle_alpha 90.00
_cell_angle_beta 92.558(4)
_cell_angle_gamma 90.00
_cell_formula_units_Z 2
_cell_length_a 7.9610(3)
_cell_length_b 9.8975(5)
_cell_length_c 13.6347(5)
_cell_measurement_reflns_used 2481
_cell_measurement_temperature 293(2)
_cell_measurement_theta_max 29.2386
_cell_measurement_theta_min 2.9849
_cell_volume 1073.26(8)
_computing_cell_refinement 'Bruker FRAMBO'
_computing_data_collection 'Bruker FRAMBO'
_computing_data_reduction 'Bruker SAINT'
_computing_molecular_graphics 'Bruker SHELXTL'
_computing_publication_material 'Bruker SHELXTL'
_computing_structure_refinement 'SHELXL-97 (Sheldrick, 1997)'
_computing_structure_solution 'SHELXS-97 (Sheldrick, 1990)'
_diffrn_ambient_temperature 293(2)
_diffrn_measured_fraction_theta_full 0.998
_diffrn_measured_fraction_theta_max 0.998
_diffrn_measurement_device_type 'multiwire proportional'
_diffrn_measurement_method 'phi and omega scans'
_diffrn_radiation_monochromator graphite
_diffrn_radiation_source 'fine-focus sealed tube'
_diffrn_radiation_type MoK\a
_diffrn_radiation_wavelength 0.71073
_diffrn_reflns_av_R_equivalents 0.0279
_diffrn_reflns_av_sigmaI/netI 0.0350
_diffrn_reflns_limit_h_max 9
_diffrn_reflns_limit_h_min -9
_diffrn_reflns_limit_k_max 9
_diffrn_reflns_limit_k_min -11
_diffrn_reflns_limit_l_max 15
_diffrn_reflns_limit_l_min -16
_diffrn_reflns_number 4988
_diffrn_reflns_theta_full 25.00
_diffrn_reflns_theta_max 25.00
_diffrn_reflns_theta_min 2.99
_exptl_absorpt_coefficient_mu 1.132
_exptl_absorpt_correction_T_max 0.7888
_exptl_absorpt_correction_T_min 0.7134
_exptl_absorpt_correction_type multi-scan
_exptl_absorpt_process_details sadabs
_exptl_crystal_colour colorless
_exptl_crystal_density_diffrn 2.004
_exptl_crystal_density_method 'not measured'
_exptl_crystal_description block
_exptl_crystal_F_000 640
_exptl_crystal_size_max 0.32
_exptl_crystal_size_mid 0.26
_exptl_crystal_size_min 0.22
_refine_diff_density_max 0.335
_refine_diff_density_min -0.403
_refine_diff_density_rms 0.083
_refine_ls_extinction_method none
_refine_ls_goodness_of_fit_ref 1.076
_refine_ls_hydrogen_treatment constr
_refine_ls_matrix_type full
_refine_ls_number_parameters 169
_refine_ls_number_reflns 2006
_refine_ls_number_restraints 0
_refine_ls_restrained_S_all 1.076
_refine_ls_R_factor_all 0.0294
_refine_ls_R_factor_gt 0.0239
_refine_ls_shift/su_max 0.011
_refine_ls_shift/su_mean 0.001
_refine_ls_structure_factor_coef Fsqd
_refine_ls_weighting_details 'calc w=1/[\s^2^(Fo^2^)+(0.0208P)^2^+0.3984P] where P=(Fo^2^+2Fc^2^)/3'
_refine_ls_weighting_scheme calc
_refine_ls_wR_factor_gt 0.0504
_refine_ls_wR_factor_ref 0.0534
_reflns_number_gt 1811
_reflns_number_total 2006
_reflns_threshold_expression >2sigma(I)
_cod_data_source_file c2dt31739g.txt
_cod_data_source_block 1
_cod_depositor_comments
;
The following automatic conversions were performed:

'_symmetry_cell_setting' value 'Monoclinic' changed to 'monoclinic'
according to
/usr/data/users/saulius/automatic-downloads/retrospective/RSC/lib/dictionaries/cif_core.dic
dictionary named 'cif_core.dic' version 2.4.2 from 2011-04-26.

Automatic conversion script
Id: cif_fix_values 2281 2013-09-26 08:29:07Z andrius 
;
_cod_original_sg_symbol_H-M P2(1)/m
_cod_database_code 7029961

loop_
_symmetry_equiv_pos_as_xyz
'x, y, z'
'-x, y+1/2, -z'
'-x, -y, -z'
'x, -y-1/2, z'

loop_
_atom_site_label
_atom_site_type_symbol
_atom_site_fract_x
_atom_site_fract_y
_atom_site_fract_z
_atom_site_U_iso_or_equiv
_atom_site_adp_type
_atom_site_occupancy
_atom_site_symmetry_multiplicity
_atom_site_calc_flag
_atom_site_refinement_flags
Pd1 Pd 0.78255(3) 0.2500 0.789699(17) 0.00946(9) Uani 1 2 d S
C1 C 0.6064(3) 0.1172(2) 0.81921(15) 0.0111(5) Uani 1 1 d .
C5 C 0.5218(5) 0.2500 0.9598(2) 0.0119(7) Uani 1 2 d S
H5A H 0.4329 0.2500 1.0061 0.014 Uiso 1 2 calc SR
H5B H 0.6292 0.2500 0.9963 0.014 Uiso 1 2 calc SR
C3 C 0.4098(3) -0.0453(2) 0.81848(16) 0.0139(5) Uani 1 1 d .
H3 H 0.3470 -0.1208 0.7993 0.017 Uiso 1 1 calc R
C4 C 0.3853(3) 0.0337(2) 0.89715(16) 0.0115(5) Uani 1 1 d .
H4 H 0.3023 0.0240 0.9425 0.014 Uiso 1 1 calc R
C2 C 0.6120(3) -0.0477(3) 0.68160(17) 0.0188(6) Uani 1 1 d .
H2A H 0.6636 0.0232 0.6455 0.028 Uiso 1 1 calc R
H2B H 0.5216 -0.0867 0.6421 0.028 Uiso 1 1 calc R
H2C H 0.6941 -0.1161 0.6980 0.028 Uiso 1 1 calc R
C6 C 0.3069(5) 0.2500 0.6326(3) 0.0212(9) Uani 1 2 d S
C7 C 0.3350(7) 0.2500 0.5293(3) 0.079(2) Uani 1 2 d S
H7A H 0.2694 0.1797 0.4978 0.118 Uiso 0.50 1 calc PR
H7B H 0.4521 0.2344 0.5194 0.118 Uiso 0.50 1 calc PR
H7C H 0.3025 0.3358 0.5017 0.118 Uiso 0.50 1 calc PR
N3 N 0.9632(3) 0.0992(2) 0.76613(14) 0.0166(5) Uani 1 1 d .
H3A H 0.9398 0.0262 0.8010 0.025 Uiso 1 1 calc R
H3B H 1.0648 0.1298 0.7848 0.025 Uiso 1 1 calc R
H3C H 0.9613 0.0780 0.7027 0.025 Uiso 1 1 calc R
N1 N 0.5465(3) 0.00745(19) 0.77140(13) 0.0115(4) Uani 1 1 d .
N2 N 0.5078(2) 0.13125(19) 0.89673(13) 0.0100(4) Uani 1 1 d .
N4 N 0.2855(4) 0.2500 0.7136(2) 0.0192(7) Uani 1 2 d S
P1 P 0.04887(12) 0.2500 0.07154(6) 0.0160(2) Uani 1 2 d S
P2 P 0.85356(13) 0.2500 0.44925(7) 0.0243(2) Uani 1 2 d S
F2 F 0.1089(3) 0.2500 -0.03841(13) 0.0234(5) Uani 1 2 d S
F3 F 0.1859(2) 0.13582(16) 0.09848(11) 0.0311(4) Uani 1 1 d .
F1 F -0.0857(2) 0.13646(16) 0.04349(13) 0.0407(5) Uani 1 1 d .
F4 F -0.0077(4) 0.2500 0.18095(17) 0.0584(8) Uani 1 2 d S
F5 F 0.7469(3) 0.2500 0.34726(14) 0.0283(5) Uani 1 2 d S
F7 F 0.9547(3) 0.2500 0.55271(15) 0.0614(9) Uani 1 2 d S
F6 F 0.9744(2) 0.13704(19) 0.40940(12) 0.0437(5) Uani 1 1 d .
F8 F 0.7311(2) 0.1365(2) 0.48849(12) 0.0513(5) Uani 1 1 d .

loop_
_atom_site_aniso_label
_atom_site_aniso_U_11
_atom_site_aniso_U_22
_atom_site_aniso_U_33
_atom_site_aniso_U_23
_atom_site_aniso_U_13
_atom_site_aniso_U_12
Pd1 0.00801(15) 0.00879(15) 0.01169(14) 0.000 0.00163(10) 0.000
C1 0.0110(13) 0.0099(12) 0.0123(11) 0.0016(9) -0.0023(10) 0.0036(10)
C5 0.0151(19) 0.0097(17) 0.0109(16) 0.000 0.0008(14) 0.000
C3 0.0129(13) 0.0086(12) 0.0199(12) 0.0029(10) -0.0023(10) -0.0030(10)
C4 0.0092(13) 0.0085(12) 0.0167(12) 0.0037(10) 0.0004(10) 0.0002(10)
C2 0.0222(15) 0.0163(13) 0.0181(12) -0.0060(10) 0.0036(11) -0.0020(11)
C6 0.0081(19) 0.032(2) 0.023(2) 0.000 -0.0011(16) 0.000
C7 0.027(3) 0.192(7) 0.018(2) 0.000 0.010(2) 0.000
N3 0.0135(12) 0.0136(11) 0.0231(11) 0.0007(9) 0.0041(9) -0.0006(9)
N1 0.0134(11) 0.0086(10) 0.0126(9) 0.0004(8) 0.0004(8) 0.0007(9)
N2 0.0106(11) 0.0074(10) 0.0118(9) 0.0010(8) -0.0004(8) -0.0003(8)
N4 0.0111(17) 0.0245(18) 0.0216(17) 0.000 -0.0035(13) 0.000
P1 0.0130(5) 0.0145(5) 0.0209(5) 0.000 0.0062(4) 0.000
P2 0.0151(5) 0.0445(7) 0.0132(5) 0.000 -0.0005(4) 0.000
F2 0.0279(13) 0.0282(12) 0.0139(10) 0.000 -0.0002(9) 0.000
F3 0.0286(10) 0.0295(9) 0.0349(8) 0.0139(7) -0.0009(7) 0.0107(8)
F1 0.0219(10) 0.0238(9) 0.0768(13) 0.0019(9) 0.0050(9) -0.0117(7)
F4 0.070(2) 0.075(2) 0.0330(14) 0.000 0.0375(14) 0.000
F5 0.0273(14) 0.0375(14) 0.0191(11) 0.000 -0.0092(10) 0.000
F7 0.0254(15) 0.143(3) 0.0148(12) 0.000 -0.0054(11) 0.000
F6 0.0372(11) 0.0514(12) 0.0427(10) 0.0060(9) 0.0040(8) 0.0195(9)
F8 0.0376(12) 0.0744(14) 0.0421(10) 0.0282(10) 0.0045(9) -0.0114(10)

loop_
_atom_type_symbol
_atom_type_description
_atom_type_scat_dispersion_real
_atom_type_scat_dispersion_imag
_atom_type_scat_source
C C 0.0033 0.0016 'International Tables Vol C Tables 4.2.6.8 and 6.1.1.4'
H H 0.0000 0.0000 'International Tables Vol C Tables 4.2.6.8 and 6.1.1.4'
N N 0.0061 0.0033 'International Tables Vol C Tables 4.2.6.8 and 6.1.1.4'
F F 0.0171 0.0103 'International Tables Vol C Tables 4.2.6.8 and 6.1.1.4'
P P 0.1023 0.0942 'International Tables Vol C Tables 4.2.6.8 and 6.1.1.4'
Pd Pd -0.9988 1.0072 'International Tables Vol C Tables 4.2.6.8 and 6.1.1.4'

loop_
_geom_angle_atom_site_label_1
_geom_angle_atom_site_label_2
_geom_angle_atom_site_label_3
_geom_angle
_geom_angle_site_symmetry_1
_geom_angle_site_symmetry_3
C1 Pd1 C1 83.34(13) . 4_565
C1 Pd1 N3 175.81(8) . 4_565
C1 Pd1 N3 93.19(9) 4_565 4_565
C1 Pd1 N3 93.19(9) . .
C1 Pd1 N3 175.81(8) 4_565 .
N3 Pd1 N3 90.17(11) 4_565 .
N1 C1 N2 104.9(2) . .
N1 C1 Pd1 132.74(17) . .
N2 C1 Pd1 122.22(16) . .
N2 C5 N2 107.5(2) 4_565 .
C4 C3 N1 107.1(2) . .
C3 C4 N2 106.1(2) . .
N4 C6 C7 179.7(4) . .
C1 N1 C3 110.36(19) . .
C1 N1 C2 125.3(2) . .
C3 N1 C2 124.3(2) . .
C1 N2 C4 111.62(19) . .
C1 N2 C5 120.8(2) . .
C4 N2 C5 126.9(2) . .
F4 P1 F1 90.56(11) . .
F4 P1 F1 90.56(11) . 4_565
F1 P1 F1 90.14(13) . 4_565
F4 P1 F2 179.13(15) . .
F1 P1 F2 90.05(10) . .
F1 P1 F2 90.05(10) 4_565 .
F4 P1 F3 90.19(11) . 4_565
F1 P1 F3 179.22(11) . 4_565
F1 P1 F3 90.06(9) 4_565 4_565
F2 P1 F3 89.19(9) . 4_565
F4 P1 F3 90.19(11) . .
F1 P1 F3 90.06(9) . .
F1 P1 F3 179.22(11) 4_565 .
F2 P1 F3 89.19(9) . .
F3 P1 F3 89.74(13) 4_565 .
F6 P2 F6 89.62(15) 4_565 .
F6 P2 F7 90.76(10) 4_565 .
F6 P2 F7 90.76(10) . .
F6 P2 F8 179.51(11) 4_565 .
F6 P2 F8 90.43(11) . .
F7 P2 F8 89.73(10) . .
F6 P2 F8 90.43(11) 4_565 4_565
F6 P2 F8 179.51(11) . 4_565
F7 P2 F8 89.73(10) . 4_565
F8 P2 F8 89.52(16) . 4_565
F6 P2 F5 90.50(9) 4_565 .
F6 P2 F5 90.50(9) . .
F7 P2 F5 178.23(15) . .
F8 P2 F5 89.01(9) . .
F8 P2 F5 89.01(9) 4_565 .

loop_
_geom_bond_atom_site_label_1
_geom_bond_atom_site_label_2
_geom_bond_distance
_geom_bond_site_symmetry_2
Pd1 C1 1.976(2) .
Pd1 C1 1.976(2) 4_565
Pd1 N3 2.107(2) 4_565
Pd1 N3 2.107(2) .
C1 N1 1.344(3) .
C1 N2 1.351(3) .
C5 N2 1.457(3) 4_565
C5 N2 1.457(3) .
C3 C4 1.348(3) .
C3 N1 1.390(3) .
C4 N2 1.372(3) .
C2 N1 1.458(3) .
C6 N4 1.125(4) .
C6 C7 1.435(5) .
P1 F4 1.577(2) .
P1 F1 1.5874(17) .
P1 F1 1.5874(17) 4_565
P1 F2 1.594(2) .
P1 F3 1.6018(16) 4_565
P1 F3 1.6018(16) .
P2 F6 1.5864(19) 4_565
P2 F6 1.5864(19) .
P2 F7 1.593(2) .
P2 F8 1.5956(19) .
P2 F8 1.5956(19) 4_565
P2 F5 1.597(2) .
